data_7032255
loop_
_publ_author_name
'Phillips, Nicholas'
'Tirfoin, R\'emi'
'Aldridge, Simon'

_publ_section_title
;
 Anionic N-heterocyclic carbenes (NHCs): a versatile route to saturated
 NHCs bearing pendant weakly coordinating anions.
;
_journal_issue 41
_journal_name_full 'Dalton transactions (Cambridge, England : 2003)'
_journal_page_first 15279
_journal_page_last 15282
_journal_paper_doi 10.1039/c4dt02662d
_journal_volume 43
_journal_year 2014
_chemical_formula_moiety 'C58 H63 B1 F15 K1 N2 O6'
_chemical_formula_sum 'C58 H63 B F15 K N2 O6'
_chemical_formula_weight 1219.03
_space_group_IT_number 14
_symmetry_cell_setting monoclinic
_symmetry_space_group_name_Hall '-P 2yn'
_symmetry_space_group_name_H-M 'P 1 21/n 1'
_atom_sites_solution_hydrogens difmap
_atom_sites_solution_primary direct
_cell_angle_alpha 90
_cell_angle_beta 98.9391(6)
_cell_angle_gamma 90
_cell_formula_units_Z 4
_cell_length_a 10.5956(2)
_cell_length_b 22.6260(3)
_cell_length_c 24.4132(4)
_cell_measurement_reflns_used 12567
_cell_measurement_temperature 150
_cell_measurement_theta_max 27
_cell_measurement_theta_min 5
_cell_volume 5781.64(16)
_computing_cell_refinement 'DENZO/SCALEPACK (Otwinowski & Minor, 1997)'
_computing_data_collection 'COLLECT (Nonius, 2001).'
_computing_data_reduction 'DENZO/SCALEPACK (Otwinowski & Minor, 1997)'
_computing_molecular_graphics 'CAMERON (Watkin et al., 1996)'
_computing_publication_material 'CRYSTALS (Betteridge et al., 2003)'
_computing_structure_refinement 'CRYSTALS (Betteridge et al., 2003)'
_computing_structure_solution 'SIR92 (Altomare et al., 1994)'
_diffrn_ambient_temperature 150
_diffrn_measured_fraction_theta_full 0.982
_diffrn_measured_fraction_theta_max 0.979
_diffrn_measurement_device Area
_diffrn_measurement_device_type 'Nonius KappaCCD'
_diffrn_measurement_method \w
_diffrn_radiation_monochromator graphite
_diffrn_radiation_type 'Mo K\a'
_diffrn_radiation_wavelength 0.71073
_diffrn_reflns_av_R_equivalents 0.037
_diffrn_reflns_limit_h_max 13
_diffrn_reflns_limit_h_min -13
_diffrn_reflns_limit_k_max 29
_diffrn_reflns_limit_k_min -29
_diffrn_reflns_limit_l_max 31
_diffrn_reflns_limit_l_min -31
_diffrn_reflns_number 70863
_diffrn_reflns_theta_full 25.030
_diffrn_reflns_theta_max 27.506
_diffrn_reflns_theta_min 5.116
_diffrn_standards_number 0
_exptl_absorpt_coefficient_mu 0.192
_exptl_absorpt_correction_T_max 0.97
_exptl_absorpt_correction_T_min 0.84
_exptl_absorpt_correction_type multi-scan
_exptl_absorpt_process_details 'DENZO/SCALEPACK (Otwinowski & Minor, 1997)'
_exptl_crystal_colour colourless
_exptl_crystal_density_diffrn 1.400
_exptl_crystal_density_method 'not measured'
_exptl_crystal_description prism
_exptl_crystal_F_000 2528
_exptl_crystal_size_max 0.400
_exptl_crystal_size_mid 0.200
_exptl_crystal_size_min 0.140
_refine_diff_density_max 1.01
_refine_diff_density_min -0.69
_refine_ls_extinction_method None
_refine_ls_goodness_of_fit_ref 0.9348
_refine_ls_hydrogen_treatment constr
_refine_ls_matrix_type full
_refine_ls_number_parameters 776
_refine_ls_number_reflns 13012
_refine_ls_number_restraints 108
_refine_ls_R_factor_all 0.1062
_refine_ls_R_factor_gt 0.0689
_refine_ls_shift/su_max 0.0205665
_refine_ls_shift/su_mean 0.0005101
_refine_ls_structure_factor_coef Fsqd
_refine_ls_weighting_details
;
 Method, part 1, Chebychev polynomial, (Watkin, 1994, Prince, 1982) 
 [weight] = 1.0/[A~0~*T~0~(x)+A~1~*T~1~(x) ... +A~n-1~]*T~n-1~(x)] 
 where A~i~ are the Chebychev coefficients listed below and x= Fcalc/Fmax 
 Method = Robust Weighting (Prince, 1982) 
 W = [weight] * [1-(deltaF/6*sigmaF)^2^]^2^ 
 A~i~ are: 
 24.9 35.3 16.8 3.87 
;
_refine_ls_weighting_scheme calc
_refine_ls_wR_factor_all 0.1453
_refine_ls_wR_factor_gt 0.1251
_refine_ls_wR_factor_ref 0.1453
_reflns_limit_h_max 13
_reflns_limit_h_min -13
_reflns_limit_k_max 29
_reflns_limit_k_min 0
_reflns_limit_l_max 31
_reflns_limit_l_min 0
_reflns_number_gt 9113
_reflns_number_total 13012
_reflns_threshold_expression I>2.0\s(I)
_oxford_diffrn_Wilson_B_factor 2.76
_oxford_diffrn_Wilson_scale 13.68
_oxford_refine_ls_r_factor_ref 0.1062
_oxford_refine_ls_scale 0.29095(19)
_oxford_reflns_number_all 13012
_oxford_reflns_threshold_expression_ref I>-3.0\s(I)
_cod_data_source_file c4dt02662d2.cif
_cod_data_source_block 1
_cod_depositor_comments
;
The following automatic conversions were performed:

'_symmetry_cell_setting' value 'Monoclinic' changed to 'monoclinic'
according to
/usr/data/users/saulius/crontab/automatic-downloads/rss-feeds/RSC/lib/dictionaries/cif_core.dic
dictionary named 'cif_core.dic' version 2.4.2 from
2011-04-26.

'_atom_sites_solution_primary' value 'Direct' changed to
'direct' according to
/usr/data/users/saulius/crontab/automatic-downloads/rss-feeds/RSC/lib/dictionaries/cif_core.dic
dictionary named 'cif_core.dic' version 2.4.2 from 2011-04-26.

Automatic conversion script
Id: cif_fix_values 2281 2013-09-26 08:29:07Z andrius 

 Adding full bibliography for 7032252--7032257.cif.
;
_cod_original_sg_symbol_H-M 'P 1 21/n 1 '
_cod_original_formula_sum 'C58 H63 B1 F15 K1 N2 O6'
_cod_database_code 7032255

loop_
_symmetry_equiv_pos_as_xyz
x,y,z
-x,-y,-z
-x+1/2,y+1/2,-z+1/2
x+1/2,-y+1/2,z+1/2

loop_
_atom_site_label
_atom_site_type_symbol
_atom_site_fract_x
_atom_site_fract_y
_atom_site_fract_z
_atom_site_U_iso_or_equiv
_atom_site_occupancy
_atom_site_adp_type
_atom_site_refinement_flags_posn
_atom_site_refinement_flags_occupancy
_atom_site_disorder_assembly
_atom_site_disorder_group
K1 K 0.93543(7) 0.54134(3) 0.20768(3) 0.0373 1.0000 Uani . . . .
F2 F 0.59080(16) 0.80871(8) 0.42284(8) 0.0392 1.0000 Uani . . . .
C3 C 0.6689(3) 0.85177(13) 0.44706(11) 0.0305 1.0000 Uani . . . .
C4 C 0.7958(3) 0.83884(13) 0.46761(11) 0.0278 1.0000 Uani . . . .
C5 C 0.8620(3) 0.88717(13) 0.49259(11) 0.0304 1.0000 Uani . . . .
F6 F 0.98637(17) 0.88244(8) 0.51566(7) 0.0396 1.0000 Uani . . . .
C7 C 0.8097(3) 0.94259(13) 0.49645(12) 0.0331 1.0000 Uani . . . .
F8 F 0.87982(19) 0.98728(8) 0.52213(8) 0.0454 1.0000 Uani . . . .
C9 C 0.6841(3) 0.95268(13) 0.47472(13) 0.0361 1.0000 Uani . . . .
C10 C 0.6133(3) 0.90663(14) 0.44965(12) 0.0349 1.0000 Uani . . . .
F11 F 0.48991(18) 0.91531(9) 0.42777(9) 0.0496 1.0000 Uani . . . .
F12 F 0.6328(2) 1.00672(8) 0.47742(9) 0.0519 1.0000 Uani . . . .
B13 B 0.8518(3) 0.77032(14) 0.46281(12) 0.0263 1.0000 Uani . . . .
C14 C 0.7837(3) 0.73309(13) 0.50903(11) 0.0280 1.0000 Uani . . . .
C15 C 0.6883(3) 0.69007(14) 0.49966(11) 0.0311 1.0000 Uani . . . .
F16 F 0.63999(17) 0.67249(9) 0.44771(7) 0.0416 1.0000 Uani . . . .
C17 C 0.6345(3) 0.66215(14) 0.54099(13) 0.0352 1.0000 Uani . . . .
F18 F 0.54479(19) 0.62027(9) 0.52801(8) 0.0499 1.0000 Uani . . . .
C19 C 0.6745(3) 0.67635(15) 0.59544(12) 0.0368 1.0000 Uani . . . .
F20 F 0.6247(2) 0.64874(10) 0.63588(8) 0.0532 1.0000 Uani . . . .
C21 C 0.7668(3) 0.71902(15) 0.60785(11) 0.0346 1.0000 Uani . . . .
C22 C 0.8172(3) 0.74615(13) 0.56563(12) 0.0297 1.0000 Uani . . . .
F23 F 0.90655(16) 0.78812(8) 0.58124(7) 0.0361 1.0000 Uani . . . .
F24 F 0.80787(19) 0.73357(10) 0.66113(7) 0.0484 1.0000 Uani . . . .
C25 C 0.8125(3) 0.74641(12) 0.39774(11) 0.0276 1.0000 Uani . . . .
C26 C 0.8984(3) 0.69897(13) 0.37946(11) 0.0289 1.0000 Uani . . . .
N27 N 0.8568(2) 0.67542(10) 0.32146(9) 0.0256 1.0000 Uani . . . .
C28 C 0.8078(3) 0.71400(12) 0.27647(10) 0.0259 1.0000 Uani . . . .
C29 C 0.8936(3) 0.74788(14) 0.25119(11) 0.0332 1.0000 Uani . . . .
C30 C 1.0368(3) 0.74363(16) 0.26939(14) 0.0420 1.0000 Uani . . . .
C31 C 1.0972(4) 0.7070(2) 0.22747(19) 0.0608 1.0000 Uani . . . .
C32 C 1.1010(4) 0.80406(19) 0.27797(17) 0.0602 1.0000 Uani . . . .
C33 C 0.8441(3) 0.78415(15) 0.20700(13) 0.0414 1.0000 Uani . . . .
C34 C 0.7152(4) 0.78645(15) 0.18806(13) 0.0430 1.0000 Uani . . . .
C35 C 0.6320(3) 0.75324(14) 0.21382(12) 0.0373 1.0000 Uani . . . .
C36 C 0.6759(3) 0.71680(13) 0.25871(11) 0.0310 1.0000 Uani . . . .
C37 C 0.5815(3) 0.68092(15) 0.28599(13) 0.0380 1.0000 Uani . . . .
C38 C 0.4771(3) 0.71967(18) 0.30389(15) 0.0504 1.0000 Uani . . . .
C39 C 0.5242(4) 0.63190(19) 0.24678(18) 0.0627 1.0000 Uani . . . .
C40 C 0.8924(3) 0.61881(12) 0.31458(11) 0.0276 1.0000 Uani . . . .
N41 N 0.9354(2) 0.59922(11) 0.36649(9) 0.0305 1.0000 Uani . . . .
C42 C 0.9122(3) 0.64081(13) 0.41049(11) 0.0343 1.0000 Uani . . . .
C43 C 0.9768(3) 0.54051(13) 0.38210(11) 0.0301 1.0000 Uani . . . .
C44 C 0.8867(3) 0.49761(13) 0.39067(12) 0.0339 1.0000 Uani . . . .
C45 C 0.9320(3) 0.44289(14) 0.41160(14) 0.0409 1.0000 Uani . . . .
C46 C 1.0613(3) 0.43179(15) 0.42402(14) 0.0437 1.0000 Uani . . . .
C47 C 1.1484(3) 0.47405(15) 0.41431(14) 0.0412 1.0000 Uani . . . .
C48 C 1.1090(3) 0.52939(13) 0.39356(11) 0.0344 1.0000 Uani D . . .
C52 C 0.7437(3) 0.50958(15) 0.37826(14) 0.0408 1.0000 Uani . . . .
C53 C 0.6803(4) 0.5016(3) 0.4291(2) 0.0776 1.0000 Uani . . . .
C54 C 0.6811(4) 0.4725(2) 0.3299(2) 0.0816 1.0000 Uani . . . .
C55 C 1.0105(3) 0.76848(12) 0.47548(11) 0.0281 1.0000 Uani . . . .
C56 C 1.0870(3) 0.72947(13) 0.50974(11) 0.0292 1.0000 Uani . . . .
F57 F 1.03546(16) 0.69146(8) 0.54289(7) 0.0362 1.0000 Uani . . . .
C58 C 1.2180(3) 0.72463(14) 0.51255(13) 0.0365 1.0000 Uani . . . .
F59 F 1.28434(18) 0.68589(9) 0.54794(8) 0.0491 1.0000 Uani . . . .
C60 C 1.2804(3) 0.75943(16) 0.47981(13) 0.0409 1.0000 Uani . . . .
F61 F 1.40812(18) 0.75570(11) 0.48258(9) 0.0611 1.0000 Uani . . . .
C62 C 1.2116(3) 0.79991(15) 0.44534(13) 0.0396 1.0000 Uani . . . .
C63 C 1.0813(3) 0.80325(13) 0.44431(11) 0.0318 1.0000 Uani . . . .
F64 F 1.01975(17) 0.84379(8) 0.40831(7) 0.0406 1.0000 Uani . . . .
F65 F 1.27055(19) 0.83530(10) 0.41291(9) 0.0559 1.0000 Uani . . . .
O66 O 0.7097(2) 0.58289(10) 0.15402(10) 0.0454 1.0000 Uani . . . .
C67 C 0.7250(4) 0.64099(17) 0.13429(16) 0.0565 1.0000 Uani . . . .
C68 C 0.8143(5) 0.64396(18) 0.09396(16) 0.0644 1.0000 Uani . . . .
O69 O 0.9375(3) 0.62480(12) 0.12052(11) 0.0564 1.0000 Uani . . . .
C70 C 1.0293(5) 0.6264(2) 0.08404(18) 0.0706 1.0000 Uani . . . .
C71 C 1.1560(5) 0.6085(2) 0.1156(2) 0.0700 1.0000 Uani . . . .
O72 O 1.1447(3) 0.55115(13) 0.13603(13) 0.0629 1.0000 Uani . . . .
C73 C 1.2617(4) 0.5289(3) 0.1654(2) 0.0803 1.0000 Uani . . . .
C74 C 1.2452(4) 0.4672(2) 0.1837(2) 0.0708 1.0000 Uani . . . .
O75 O 1.1536(3) 0.46586(13) 0.21999(12) 0.0613 1.0000 Uani . . . .
C76 C 1.1409(5) 0.4079(2) 0.2420(2) 0.0704 1.0000 Uani . . . .
C77 C 1.0348(4) 0.4079(2) 0.27499(17) 0.0655 1.0000 Uani . . . .
O78 O 0.9168(2) 0.42594(11) 0.24478(10) 0.0494 1.0000 Uani . . . .
C79 C 0.8628(4) 0.38687(16) 0.20185(14) 0.0493 1.0000 Uani . . . .
C80 C 0.7295(4) 0.40659(15) 0.18233(15) 0.0477 1.0000 Uani . . . .
O81 O 0.7341(2) 0.46319(10) 0.15784(9) 0.0415 1.0000 Uani . . . .
C82 C 0.6118(3) 0.48950(17) 0.14583(15) 0.0470 1.0000 Uani . . . .
C83 C 0.6243(4) 0.54708(17) 0.11766(14) 0.0475 1.0000 Uani . . . .
C300 C 1.2104(4) 0.57433(14) 0.38274(15) 0.0448 0.702(12) Uani D P 1 1
C301 C 1.2937(7) 0.5499(3) 0.3429(3) 0.0651 0.702(12) Uani D P 1 1
C302 C 1.2899(6) 0.5947(3) 0.4365(2) 0.0599 0.702(12) Uani D P 1 1
C310 C 1.1989(7) 0.5793(3) 0.3841(3) 0.0464 0.298(12) Uani D P 1 2
C311 C 1.2281(14) 0.5785(7) 0.3255(4) 0.0572 0.298(12) Uani D P 1 2
C312 C 1.3207(11) 0.5775(7) 0.4265(6) 0.0591 0.298(12) Uani D P 1 2
H251 H 0.8195 0.7800 0.3737 0.0330 1.0000 Uiso R . . .
H252 H 0.7257 0.7319 0.3923 0.0333 1.0000 Uiso R . . .
H261 H 0.9853 0.7162 0.3804 0.0343 1.0000 Uiso R . . .
H301 H 1.0521 0.7220 0.3043 0.0503 1.0000 Uiso R . . .
H311 H 1.1882 0.7060 0.2395 0.0907 1.0000 Uiso R . . .
H313 H 1.0789 0.7268 0.1920 0.0909 1.0000 Uiso R . . .
H312 H 1.0622 0.6674 0.2253 0.0910 1.0000 Uiso R . . .
H322 H 1.1877 0.7997 0.2954 0.0899 1.0000 Uiso R . . .
H321 H 1.0562 0.8279 0.3008 0.0895 1.0000 Uiso R . . .
H323 H 1.0995 0.8235 0.2431 0.0896 1.0000 Uiso R . . .
H331 H 0.8988 0.8072 0.1896 0.0500 1.0000 Uiso R . . .
H341 H 0.6834 0.8104 0.1578 0.0518 1.0000 Uiso R . . .
H351 H 0.5446 0.7552 0.2012 0.0448 1.0000 Uiso R . . .
H371 H 0.6275 0.6621 0.3189 0.0458 1.0000 Uiso R . . .
H382 H 0.4243 0.6949 0.3229 0.0756 1.0000 Uiso R . . .
H383 H 0.5146 0.7503 0.3290 0.0757 1.0000 Uiso R . . .
H381 H 0.4258 0.7371 0.2719 0.0757 1.0000 Uiso R . . .
H391 H 0.4661 0.6088 0.2645 0.0936 1.0000 Uiso R . . .
H393 H 0.4780 0.6487 0.2135 0.0938 1.0000 Uiso R . . .
H392 H 0.5911 0.6067 0.2373 0.0937 1.0000 Uiso R . . .
H422 H 0.9809 0.6403 0.4408 0.0407 1.0000 Uiso R . . .
H421 H 0.8332 0.6305 0.4244 0.0411 1.0000 Uiso R . . .
H451 H 0.8742 0.4139 0.4167 0.0489 1.0000 Uiso R . . .
H461 H 1.0896 0.3947 0.4382 0.0531 1.0000 Uiso R . . .
H471 H 1.2362 0.4659 0.4209 0.0500 1.0000 Uiso R . . .
H521 H 0.7314 0.5507 0.3668 0.0488 1.0000 Uiso R . . .
H533 H 0.5923 0.5139 0.4206 0.1166 1.0000 Uiso R . . .
H531 H 0.7235 0.5247 0.4600 0.1172 1.0000 Uiso R . . .
H532 H 0.6836 0.4606 0.4393 0.1169 1.0000 Uiso R . . .
H541 H 0.5920 0.4828 0.3203 0.1223 1.0000 Uiso R . . .
H543 H 0.7235 0.4788 0.2985 0.1233 1.0000 Uiso R . . .
H542 H 0.6871 0.4315 0.3405 0.1229 1.0000 Uiso R . . .
H672 H 0.7600 0.6654 0.1668 0.0680 1.0000 Uiso R . . .
H671 H 0.6402 0.6567 0.1171 0.0679 1.0000 Uiso R . . .
H681 H 0.8194 0.6854 0.0830 0.0771 1.0000 Uiso R . . .
H682 H 0.7823 0.6199 0.0617 0.0769 1.0000 Uiso R . . .
H702 H 1.0341 0.6660 0.0689 0.0848 1.0000 Uiso R . . .
H701 H 1.0054 0.5991 0.0533 0.0848 1.0000 Uiso R . . .
H712 H 1.1833 0.6352 0.1467 0.0833 1.0000 Uiso R . . .
H711 H 1.2206 0.6088 0.0917 0.0836 1.0000 Uiso R . . .
H732 H 1.2890 0.5538 0.1970 0.0959 1.0000 Uiso R . . .
H731 H 1.3256 0.5295 0.1415 0.0958 1.0000 Uiso R . . .
H742 H 1.3264 0.4530 0.2036 0.0849 1.0000 Uiso R . . .
H741 H 1.2189 0.4419 0.1515 0.0851 1.0000 Uiso R . . .
H762 H 1.2200 0.3981 0.2663 0.0845 1.0000 Uiso R . . .
H761 H 1.1220 0.3788 0.2121 0.0840 1.0000 Uiso R . . .
H772 H 1.0603 0.4359 0.3065 0.0779 1.0000 Uiso R . . .
H771 H 1.0262 0.3674 0.2890 0.0781 1.0000 Uiso R . . .
H792 H 0.9123 0.3887 0.1717 0.0587 1.0000 Uiso R . . .
H791 H 0.8643 0.3469 0.2154 0.0594 1.0000 Uiso R . . .
H802 H 0.6846 0.4093 0.2147 0.0570 1.0000 Uiso R . . .
H801 H 0.6848 0.3781 0.1557 0.0571 1.0000 Uiso R . . .
H821 H 0.5772 0.4959 0.1799 0.0572 1.0000 Uiso R . . .
H822 H 0.5547 0.4636 0.1212 0.0566 1.0000 Uiso R . . .
H831 H 0.5414 0.5666 0.1102 0.0572 1.0000 Uiso R . . .
H832 H 0.6565 0.5414 0.0832 0.0568 1.0000 Uiso R . . .
H3001 H 1.1659 0.6089 0.3650 0.0544 0.702(12) Uiso R P 1 1
H3013 H 1.3547 0.5791 0.3360 0.0959 0.702(12) Uiso R P 1 1
H3011 H 1.3386 0.5159 0.3596 0.0957 0.702(12) Uiso R P 1 1
H3012 H 1.2399 0.5387 0.3086 0.0962 0.702(12) Uiso R P 1 1
H3021 H 1.3410 0.6286 0.4287 0.0899 0.702(12) Uiso R P 1 1
H3023 H 1.2348 0.6059 0.4635 0.0901 0.702(12) Uiso R P 1 1
H3022 H 1.3464 0.5628 0.4514 0.0901 0.702(12) Uiso R P 1 1
H3101 H 1.1557 0.6170 0.3893 0.0559 0.298(12) Uiso R P 1 2
H3111 H 1.2956 0.6061 0.3221 0.0870 0.298(12) Uiso R P 1 2
H3113 H 1.2553 0.5391 0.3173 0.0872 0.298(12) Uiso R P 1 2
H3112 H 1.1530 0.5886 0.3002 0.0869 0.298(12) Uiso R P 1 2
H3122 H 1.3693 0.6131 0.4241 0.0869 0.298(12) Uiso R P 1 2
H3121 H 1.2976 0.5744 0.4636 0.0871 0.298(12) Uiso R P 1 2
H3123 H 1.3714 0.5439 0.4199 0.0869 0.298(12) Uiso R P 1 2

loop_
_atom_site_aniso_label
_atom_site_aniso_U_11
_atom_site_aniso_U_22
_atom_site_aniso_U_33
_atom_site_aniso_U_23
_atom_site_aniso_U_13
_atom_site_aniso_U_12
K1 0.0375(3) 0.0359(4) 0.0380(3) -0.0009(3) 0.0045(3) -0.0002(3)
F2 0.0300(9) 0.0425(10) 0.0443(10) -0.0073(8) 0.0036(7) -0.0015(8)
C3 0.0354(15) 0.0330(15) 0.0242(13) -0.0009(11) 0.0075(11) -0.0019(12)
C4 0.0326(14) 0.0308(14) 0.0204(12) -0.0016(11) 0.0052(11) 0.0008(11)
C5 0.0311(14) 0.0346(15) 0.0247(13) 0.0002(11) 0.0016(11) 0.0016(12)
F6 0.0382(10) 0.0345(9) 0.0425(10) -0.0094(8) -0.0046(8) 0.0005(8)
C7 0.0418(17) 0.0275(14) 0.0307(15) -0.0008(11) 0.0078(13) -0.0028(12)
F8 0.0538(12) 0.0289(9) 0.0526(11) -0.0078(8) 0.0055(9) -0.0027(8)
C9 0.0443(17) 0.0307(16) 0.0363(16) 0.0039(13) 0.0156(13) 0.0041(13)
C10 0.0304(15) 0.0423(17) 0.0337(15) 0.0040(13) 0.0100(12) 0.0066(13)
F11 0.0333(10) 0.0516(12) 0.0624(13) -0.0037(10) 0.0028(9) 0.0120(9)
F12 0.0544(12) 0.0338(10) 0.0691(14) -0.0004(9) 0.0147(10) 0.0122(9)
B13 0.0288(15) 0.0279(15) 0.0219(14) -0.0020(12) 0.0026(12) 0.0009(12)
C14 0.0276(14) 0.0334(15) 0.0230(13) 0.0001(11) 0.0040(11) 0.0038(11)
C15 0.0312(15) 0.0381(16) 0.0229(13) -0.0012(12) 0.0013(11) -0.0006(12)
F16 0.0424(10) 0.0534(11) 0.0280(9) -0.0061(8) 0.0024(7) -0.0165(9)
C17 0.0276(15) 0.0396(17) 0.0388(16) 0.0014(13) 0.0065(12) -0.0049(12)
F18 0.0464(11) 0.0568(13) 0.0474(11) 0.0011(9) 0.0103(9) -0.0206(10)
C19 0.0358(16) 0.0466(18) 0.0299(15) 0.0088(13) 0.0106(12) 0.0021(14)
F20 0.0549(12) 0.0723(15) 0.0360(10) 0.0113(10) 0.0180(9) -0.0104(11)
C21 0.0339(16) 0.0472(18) 0.0228(13) 0.0012(12) 0.0043(12) 0.0066(13)
C22 0.0270(14) 0.0329(15) 0.0286(14) -0.0027(12) 0.0027(11) 0.0046(12)
F23 0.0373(9) 0.0432(10) 0.0268(8) -0.0074(7) 0.0014(7) -0.0044(8)
F24 0.0490(11) 0.0750(14) 0.0212(8) -0.0040(9) 0.0053(8) -0.0035(10)
C25 0.0324(15) 0.0281(14) 0.0215(12) -0.0006(11) 0.0013(11) -0.0018(11)
C26 0.0346(15) 0.0311(15) 0.0209(13) -0.0026(11) 0.0042(11) -0.0001(12)
N27 0.0312(12) 0.0250(11) 0.0203(10) -0.0003(9) 0.0031(9) -0.0008(9)
C28 0.0327(14) 0.0251(13) 0.0198(12) -0.0017(10) 0.0040(10) -0.0009(11)
C29 0.0402(17) 0.0358(16) 0.0241(13) -0.0002(12) 0.0069(12) -0.0021(13)
C30 0.0375(17) 0.052(2) 0.0377(17) 0.0073(15) 0.0113(14) -0.0097(15)
C31 0.041(2) 0.068(3) 0.076(3) -0.018(2) 0.0182(19) -0.0103(18)
C32 0.056(2) 0.073(3) 0.052(2) -0.014(2) 0.0107(18) -0.027(2)
C33 0.052(2) 0.0378(17) 0.0358(16) 0.0083(14) 0.0109(15) -0.0076(15)
C34 0.064(2) 0.0343(17) 0.0296(15) 0.0052(13) 0.0036(15) 0.0069(15)
C35 0.0406(17) 0.0370(17) 0.0311(15) -0.0041(13) -0.0045(13) 0.0076(14)
C36 0.0371(16) 0.0293(14) 0.0261(13) -0.0048(11) 0.0038(12) 0.0001(12)
C37 0.0304(15) 0.0484(19) 0.0350(16) -0.0029(14) 0.0045(12) -0.0050(14)
C38 0.0352(18) 0.068(2) 0.048(2) -0.0062(18) 0.0086(15) -0.0017(17)
C39 0.063(3) 0.066(3) 0.064(3) -0.025(2) 0.027(2) -0.034(2)
C40 0.0293(14) 0.0282(14) 0.0249(13) 0.0002(11) 0.0028(11) -0.0025(11)
N41 0.0403(14) 0.0270(12) 0.0236(11) -0.0019(9) 0.0033(10) 0.0030(10)
C42 0.0491(18) 0.0311(15) 0.0218(13) -0.0030(11) 0.0028(12) 0.0061(13)
C43 0.0399(16) 0.0268(14) 0.0227(13) -0.0017(11) 0.0021(11) 0.0028(12)
C44 0.0383(16) 0.0331(16) 0.0306(15) 0.0001(12) 0.0064(12) 0.0011(13)
C45 0.0453(18) 0.0304(16) 0.0478(19) 0.0046(14) 0.0102(15) -0.0032(14)
C46 0.050(2) 0.0328(17) 0.0477(19) 0.0053(14) 0.0041(16) 0.0076(14)
C47 0.0393(17) 0.0408(18) 0.0420(17) 0.0019(14) 0.0014(14) 0.0053(14)
C48 0.0370(15) 0.0373(16) 0.0289(14) 0.0003(12) 0.0049(12) 0.0002(12)
C52 0.0389(17) 0.0361(17) 0.0482(19) 0.0019(14) 0.0095(15) -0.0022(14)
C53 0.051(2) 0.115(4) 0.072(3) 0.019(3) 0.027(2) 0.014(3)
C54 0.046(2) 0.096(4) 0.096(4) -0.043(3) -0.011(2) 0.004(2)
C55 0.0333(15) 0.0287(14) 0.0224(13) -0.0064(11) 0.0048(11) -0.0023(11)
C56 0.0312(14) 0.0293(14) 0.0268(13) -0.0010(11) 0.0033(11) -0.0006(11)
F57 0.0358(9) 0.0363(9) 0.0367(9) 0.0084(7) 0.0062(7) 0.0028(7)
C58 0.0334(16) 0.0389(17) 0.0355(16) -0.0029(13) 0.0004(12) 0.0044(13)
F59 0.0382(10) 0.0556(12) 0.0515(12) 0.0084(10) 0.0010(9) 0.0140(9)
C60 0.0279(15) 0.056(2) 0.0396(17) -0.0050(15) 0.0068(13) -0.0019(14)
F61 0.0276(10) 0.0897(17) 0.0669(14) 0.0094(13) 0.0103(9) 0.0009(10)
C62 0.0353(16) 0.0485(19) 0.0357(16) -0.0004(14) 0.0082(13) -0.0094(14)
C63 0.0359(15) 0.0343(16) 0.0241(13) -0.0029(11) 0.0011(11) -0.0017(13)
F64 0.0427(10) 0.0456(11) 0.0332(9) 0.0123(8) 0.0052(8) -0.0030(8)
F65 0.0420(11) 0.0755(15) 0.0522(12) 0.0148(11) 0.0132(9) -0.0162(10)
O66 0.0484(14) 0.0435(13) 0.0425(13) -0.0041(10) 0.0010(11) 0.0066(11)
C67 0.072(3) 0.044(2) 0.051(2) 0.0005(17) 0.0017(19) 0.0181(19)
C68 0.109(4) 0.046(2) 0.0368(19) 0.0074(17) 0.008(2) 0.012(2)
O69 0.0763(19) 0.0518(15) 0.0465(14) 0.0056(12) 0.0263(13) -0.0028(14)
C70 0.102(4) 0.062(3) 0.059(3) -0.006(2) 0.046(3) -0.023(3)
C71 0.076(3) 0.073(3) 0.073(3) -0.023(2) 0.051(3) -0.026(2)
O72 0.0488(16) 0.0694(19) 0.0752(19) -0.0162(15) 0.0243(14) -0.0115(14)
C73 0.039(2) 0.121(5) 0.085(3) -0.020(3) 0.022(2) -0.015(3)
C74 0.041(2) 0.094(4) 0.078(3) -0.017(3) 0.010(2) 0.009(2)
O75 0.0488(15) 0.0685(19) 0.0669(18) -0.0059(15) 0.0103(13) 0.0139(14)
C76 0.071(3) 0.060(3) 0.075(3) -0.001(2) -0.004(2) 0.028(2)
C77 0.082(3) 0.055(2) 0.053(2) 0.0059(19) -0.009(2) 0.012(2)
O78 0.0612(16) 0.0432(14) 0.0401(13) 0.0013(11) -0.0038(11) 0.0006(12)
C79 0.074(3) 0.0368(18) 0.0355(17) 0.0018(14) 0.0048(17) 0.0008(17)
C80 0.064(2) 0.0381(18) 0.0393(18) -0.0025(15) 0.0036(16) -0.0138(17)
O81 0.0470(13) 0.0375(12) 0.0398(12) 0.0000(10) 0.0068(10) -0.0008(10)
C82 0.0387(18) 0.057(2) 0.0441(19) -0.0057(16) 0.0018(15) -0.0013(16)
C83 0.049(2) 0.054(2) 0.0366(17) -0.0049(16) -0.0013(15) 0.0074(17)
C300 0.041(3) 0.043(3) 0.050(3) 0.006(2) 0.007(2) -0.007(2)
C301 0.065(4) 0.072(4) 0.064(4) -0.003(3) 0.027(3) -0.018(3)
C302 0.061(4) 0.056(4) 0.065(3) -0.016(3) 0.016(3) -0.019(3)
C310 0.040(4) 0.049(5) 0.049(5) 0.005(4) 0.003(4) -0.005(4)
C311 0.053(6) 0.063(7) 0.056(6) -0.002(5) 0.009(5) -0.014(5)
C312 0.051(6) 0.057(7) 0.065(7) 0.002(6) -0.005(5) -0.002(6)

loop_
_atom_type_symbol
_atom_type_scat_dispersion_real
_atom_type_scat_dispersion_imag
_atom_type_scat_Cromer_Mann_a1
_atom_type_scat_Cromer_Mann_b1
_atom_type_scat_Cromer_Mann_a2
_atom_type_scat_Cromer_Mann_b2
_atom_type_scat_Cromer_Mann_a3
_atom_type_scat_Cromer_Mann_b3
_atom_type_scat_Cromer_Mann_a4
_atom_type_scat_Cromer_Mann_b4
_atom_type_scat_Cromer_Mann_c
_atom_type_scat_source
C 0.0033 0.0016 2.3100 20.8439 1.0200 10.2075 1.5886 0.5687 0.8650 51.6512 0.2156 'International Tables Vol C 4.2.6.8 and 6.1.1.4'
H 0.0000 0.0000 0.4930 10.5109 0.3229 26.1257 0.1402 3.1424 0.0408 57.7998 0.0030 'International Tables Vol C 4.2.6.8 and 6.1.1.4'
N 0.0061 0.0033 12.2126 0.0057 3.1322 9.8933 2.0125 28.9975 1.1663 0.5826 -11.5290 'International Tables Vol C 4.2.6.8 and 6.1.1.4'
K 0.2009 0.2494 8.2186 12.7949 7.4398 0.7748 1.0519 213.1870 0.8659 41.6841 1.4228 'International Tables Vol C 4.2.6.8 and 6.1.1.4'
B 0.0013 0.0007 2.0545 23.2185 1.3326 1.0210 1.0979 60.3498 0.7068 0.1403 -0.1932 'International Tables Vol C 4.2.6.8 and 6.1.1.4'
F 0.0171 0.0103 3.5392 10.2825 2.6412 4.2944 1.5170 0.2615 1.0243 26.1476 0.2776 'International Tables Vol C 4.2.6.8 and 6.1.1.4'
O 0.0106 0.0060 3.0485 13.2771 2.2868 5.7011 1.5463 0.3239 0.8670 32.9089 0.2508 'International Tables Vol C 4.2.6.8 and 6.1.1.4'

loop_
_geom_angle_atom_site_label_1
_geom_angle_atom_site_label_2
_geom_angle_atom_site_label_3
_geom_angle
_geom_angle_publ_flag
F2 C3 C4 119.8(3) yes
F2 C3 C10 115.6(3) yes
C4 C3 C10 124.6(3) yes
C3 C4 C5 112.8(3) yes
C3 C4 B13 120.3(2) yes
C5 C4 B13 126.9(2) yes
C4 C5 F6 120.9(3) yes
C4 C5 C7 124.4(3) yes
F6 C5 C7 114.7(3) yes
C5 C7 F8 121.0(3) yes
C5 C7 C9 120.0(3) yes
F8 C7 C9 119.0(3) yes
C7 C9 C10 118.4(3) yes
C7 C9 F12 120.5(3) yes
C10 C9 F12 121.1(3) yes
C3 C10 C9 119.8(3) yes
C3 C10 F11 120.5(3) yes
C9 C10 F11 119.7(3) yes
C4 B13 C14 103.1(2) yes
C4 B13 C25 109.2(2) yes
C14 B13 C25 114.3(2) yes
C4 B13 C55 111.7(2) yes
C14 B13 C55 113.3(2) yes
C25 B13 C55 105.4(2) yes
B13 C14 C15 128.5(2) yes
B13 C14 C22 119.5(2) yes
C15 C14 C22 111.9(2) yes
C14 C15 F16 121.2(2) yes
C14 C15 C17 124.6(3) yes
F16 C15 C17 114.2(3) yes
C15 C17 F18 120.3(3) yes
C15 C17 C19 120.0(3) yes
F18 C17 C19 119.7(3) yes
C17 C19 F20 120.4(3) yes
C17 C19 C21 118.8(3) yes
F20 C19 C21 120.8(3) yes
C19 C21 C22 119.6(3) yes
C19 C21 F24 119.8(3) yes
C22 C21 F24 120.6(3) yes
C14 C22 C21 125.1(3) yes
C14 C22 F23 118.9(3) yes
C21 C22 F23 116.0(2) yes
B13 C25 C26 115.9(2) yes
B13 C25 H251 106.9 no
C26 C25 H251 105.7 no
B13 C25 H252 109.5 no
C26 C25 H252 108.7 no
H251 C25 H252 110.1 no
C25 C26 N27 115.0(2) yes
C25 C26 C42 118.9(2) yes
N27 C26 C42 98.8(2) yes
C25 C26 H261 108.1 no
N27 C26 H261 107.0 no
C42 C26 H261 108.1 no
C26 N27 C28 121.3(2) yes
C26 N27 C40 113.8(2) yes
C28 N27 C40 123.7(2) yes
N27 C28 C29 119.2(2) yes
N27 C28 C36 119.3(2) yes
C29 C28 C36 121.5(3) yes
C28 C29 C30 121.5(3) yes
C28 C29 C33 118.1(3) yes
C30 C29 C33 120.3(3) yes
C29 C30 C31 110.0(3) yes
C29 C30 C32 112.8(3) yes
C31 C30 C32 110.6(3) yes
C29 C30 H301 108.1 no
C31 C30 H301 106.4 no
C32 C30 H301 108.7 no
C30 C31 H311 108.1 no
C30 C31 H313 107.6 no
H311 C31 H313 109.6 no
C30 C31 H312 109.9 no
H311 C31 H312 110.5 no
H313 C31 H312 111.0 no
C30 C32 H322 110.2 no
C30 C32 H321 109.6 no
H322 C32 H321 109.2 no
C30 C32 H323 110.2 no
H322 C32 H323 109.0 no
H321 C32 H323 108.6 no
C29 C33 C34 121.3(3) yes
C29 C33 H331 119.8 no
C34 C33 H331 118.9 no
C33 C34 C35 119.8(3) yes
C33 C34 H341 120.4 no
C35 C34 H341 119.8 no
C34 C35 C36 121.4(3) yes
C34 C35 H351 119.8 no
C36 C35 H351 118.8 no
C28 C36 C35 117.8(3) yes
C28 C36 C37 122.3(3) yes
C35 C36 C37 119.9(3) yes
C36 C37 C38 112.0(3) yes
C36 C37 C39 109.7(3) yes
C38 C37 C39 111.2(3) yes
C36 C37 H371 108.5 no
C38 C37 H371 108.0 no
C39 C37 H371 107.4 no
C37 C38 H382 107.8 no
C37 C38 H383 110.3 no
H382 C38 H383 109.0 no
C37 C38 H381 110.3 no
H382 C38 H381 109.4 no
H383 C38 H381 110.0 no
C37 C39 H391 109.4 no
C37 C39 H393 110.0 no
H391 C39 H393 108.6 no
C37 C39 H392 110.1 no
H391 C39 H392 109.5 no
H393 C39 H392 109.2 no
N27 C40 N41 104.7(2) yes
C40 N41 C42 113.7(2) yes
C40 N41 C43 126.7(2) yes
C42 N41 C43 118.4(2) yes
C26 C42 N41 101.8(2) yes
C26 C42 H422 113.7 no
N41 C42 H422 111.3 no
C26 C42 H421 111.1 no
N41 C42 H421 110.4 no
H422 C42 H421 108.5 no
N41 C43 C44 119.6(3) yes
N41 C43 C48 118.3(3) yes
C44 C43 C48 121.8(3) yes
C43 C44 C45 117.7(3) yes
C43 C44 C52 121.9(3) yes
C45 C44 C52 120.4(3) yes
C44 C45 C46 121.0(3) yes
C44 C45 H451 118.9 no
C46 C45 H451 120.0 no
C45 C46 C47 120.4(3) yes
C45 C46 H461 119.5 no
C47 C46 H461 120.1 no
C46 C47 C48 121.2(3) yes
C46 C47 H471 120.5 no
C48 C47 H471 118.3 no
C43 C48 C47 117.8(3) yes
C43 C48 C300 123.3(3) yes
C47 C48 C300 118.8(3) yes
C43 C48 C47 117.8(3) yes
C43 C48 C310 117.7(4) yes
C47 C48 C310 124.4(4) yes
C44 C52 C53 111.8(3) yes
C44 C52 C54 111.0(3) yes
C53 C52 C54 112.1(4) yes
C44 C52 H521 108.1 no
C53 C52 H521 107.1 no
C54 C52 H521 106.4 no
C52 C53 H533 109.1 no
C52 C53 H531 111.0 no
H533 C53 H531 109.5 no
C52 C53 H532 109.1 no
H533 C53 H532 109.3 no
H531 C53 H532 108.8 no
C52 C54 H541 110.4 no
C52 C54 H543 109.8 no
H541 C54 H543 109.4 no
C52 C54 H542 108.9 no
H541 C54 H542 108.6 no
H543 C54 H542 109.8 no
B13 C55 C56 127.4(3) yes
B13 C55 C63 120.0(2) yes
C56 C55 C63 112.1(3) yes
C55 C56 F57 120.9(2) yes
C55 C56 C58 124.6(3) yes
F57 C56 C58 114.5(3) yes
C56 C58 F59 120.1(3) yes
C56 C58 C60 119.9(3) yes
F59 C58 C60 119.9(3) yes
C58 C60 F61 120.6(3) yes
C58 C60 C62 119.0(3) yes
F61 C60 C62 120.4(3) yes
C60 C62 C63 118.8(3) yes
C60 C62 F65 120.4(3) yes
C63 C62 F65 120.8(3) yes
C55 C63 C62 125.6(3) yes
C55 C63 F64 119.2(3) yes
C62 C63 F64 115.2(3) yes
C67 O66 C83 114.3(3) yes
O66 C67 C68 112.9(3) yes
O66 C67 H672 107.0 no
C68 C67 H672 108.1 no
O66 C67 H671 109.4 no
C68 C67 H671 109.4 no
H672 C67 H671 109.9 no
C67 C68 O69 108.6(3) yes
C67 C68 H681 107.3 no
O69 C68 H681 109.2 no
C67 C68 H682 109.8 no
O69 C68 H682 112.0 no
H681 C68 H682 109.8 no
C68 O69 C70 112.0(3) yes
O69 C70 C71 108.6(4) yes
O69 C70 H702 110.0 no
C71 C70 H702 110.5 no
O69 C70 H701 110.2 no
C71 C70 H701 109.3 no
H702 C70 H701 108.3 no
C70 C71 O72 108.4(3) yes
C70 C71 H712 111.4 no
O72 C71 H712 109.0 no
C70 C71 H711 110.5 no
O72 C71 H711 109.2 no
H712 C71 H711 108.2 no
C71 O72 C73 113.0(4) yes
O72 C73 C74 110.5(4) yes
O72 C73 H732 109.0 no
C74 C73 H732 110.1 no
O72 C73 H731 109.3 no
C74 C73 H731 108.9 no
H732 C73 H731 108.9 no
C73 C74 O75 109.5(4) yes
C73 C74 H742 108.9 no
O75 C74 H742 108.6 no
C73 C74 H741 110.0 no
O75 C74 H741 110.7 no
H742 C74 H741 109.2 no
C74 O75 C76 111.6(3) yes
O75 C76 C77 109.1(3) yes
O75 C76 H762 108.3 no
C77 C76 H762 108.8 no
O75 C76 H761 110.8 no
C77 C76 H761 108.7 no
H762 C76 H761 111.1 no
C76 C77 O78 113.7(3) yes
C76 C77 H772 106.4 no
O78 C77 H772 109.3 no
C76 C77 H771 107.9 no
O78 C77 H771 109.1 no
H772 C77 H771 110.4 no
C77 O78 C79 115.3(3) yes
O78 C79 C80 107.6(3) yes
O78 C79 H792 109.3 no
C80 C79 H792 110.1 no
O78 C79 H791 110.3 no
C80 C79 H791 110.8 no
H792 C79 H791 108.7 no
C79 C80 O81 108.2(3) yes
C79 C80 H802 108.4 no
O81 C80 H802 109.5 no
C79 C80 H801 110.5 no
O81 C80 H801 111.1 no
H802 C80 H801 109.1 no
C80 O81 C82 112.1(3) yes
O81 C82 C83 108.6(3) yes
O81 C82 H821 109.9 no
C83 C82 H821 109.8 no
O81 C82 H822 109.5 no
C83 C82 H822 109.3 no
H821 C82 H822 109.7 no
C82 C83 O66 107.7(3) yes
C82 C83 H831 109.9 no
O66 C83 H831 109.0 no
C82 C83 H832 110.9 no
O66 C83 H832 110.1 no
H831 C83 H832 109.1 no
C48 C300 C301 111.27(7) yes
C48 C300 C302 111.27(7) yes
C301 C300 C302 111.43(7) yes
C48 C300 H3001 107.7 no
C301 C300 H3001 107.2 no
C302 C300 H3001 107.7 no
C300 C301 H3013 109.7 no
C300 C301 H3011 108.5 no
H3013 C301 H3011 109.0 no
C300 C301 H3012 109.0 no
H3013 C301 H3012 110.5 no
H3011 C301 H3012 110.1 no
C300 C302 H3021 108.7 no
C300 C302 H3023 110.6 no
H3021 C302 H3023 109.6 no
C300 C302 H3022 108.9 no
H3021 C302 H3022 109.3 no
H3023 C302 H3022 109.7 no
C48 C310 C311 111.24(7) yes
C48 C310 C312 111.27(7) yes
C311 C310 C312 111.46(7) yes
C48 C310 H3101 108.0 no
C311 C310 H3101 107.4 no
C312 C310 H3101 107.2 no
C310 C311 H3111 109.8 no
C310 C311 H3113 108.5 no
H3111 C311 H3113 109.3 no
C310 C311 H3112 109.7 no
H3111 C311 H3112 110.2 no
H3113 C311 H3112 109.3 no
C310 C312 H3122 110.0 no
C310 C312 H3121 108.9 no
H3122 C312 H3121 109.1 no
C310 C312 H3123 110.1 no
H3122 C312 H3123 109.5 no
H3121 C312 H3123 109.1 no

loop_
_geom_bond_atom_site_label_1
_geom_bond_atom_site_label_2
_geom_bond_distance
_geom_bond_publ_flag
F2 C3 1.353(3) yes
C3 C4 1.391(4) yes
C3 C10 1.379(4) yes
C4 C5 1.388(4) yes
C4 B13 1.671(4) yes
C5 F6 1.355(3) yes
C5 C7 1.380(4) yes
C7 F8 1.350(3) yes
C7 C9 1.373(4) yes
C9 C10 1.371(4) yes
C9 F12 1.344(3) yes
C10 F11 1.348(3) yes
B13 C14 1.660(4) yes
B13 C25 1.668(4) yes
B13 C55 1.662(4) yes
C14 C15 1.397(4) yes
C14 C22 1.404(4) yes
C15 F16 1.352(3) yes
C15 C17 1.386(4) yes
C17 F18 1.345(3) yes
C17 C19 1.369(4) yes
C19 F20 1.344(3) yes
C19 C21 1.374(5) yes
C21 C22 1.377(4) yes
C21 F24 1.347(3) yes
C22 F23 1.354(3) yes
C25 C26 1.519(4) yes
C25 H251 0.970 no
C25 H252 0.965 no
C26 N27 1.513(3) yes
C26 C42 1.514(4) yes
C26 H261 0.997 no
N27 C28 1.435(3) yes
N27 C40 1.353(4) yes
C28 C29 1.403(4) yes
C28 C36 1.399(4) yes
C29 C30 1.516(4) yes
C29 C33 1.391(4) yes
C30 C31 1.532(5) yes
C30 C32 1.527(5) yes
C30 H301 0.975 no
C31 H311 0.964 no
C31 H313 0.968 no
C31 H312 0.969 no
C32 H322 0.957 no
C32 H321 0.953 no
C32 H323 0.957 no
C33 C34 1.373(5) yes
C33 H331 0.930 no
C34 C35 1.382(5) yes
C34 H341 0.935 no
C35 C36 1.393(4) yes
C35 H351 0.930 no
C36 C37 1.520(4) yes
C37 C38 1.527(5) yes
C37 C39 1.528(5) yes
C37 H371 0.971 no
C38 H382 0.961 no
C38 H383 0.968 no
C38 H381 0.964 no
C39 H391 0.960 no
C39 H393 0.959 no
C39 H392 0.966 no
C40 N41 1.353(3) yes
N41 C42 1.477(3) yes
N41 C43 1.432(4) yes
C42 H422 0.955 no
C42 H421 0.979 no
C43 C44 1.400(4) yes
C43 C48 1.408(4) yes
C44 C45 1.396(4) yes
C44 C52 1.522(4) yes
C45 C46 1.380(5) yes
C45 H451 0.919 no
C46 C47 1.375(5) yes
C46 H461 0.938 no
C47 C48 1.390(4) yes
C47 H471 0.937 no
C48 C300 1.531(4) yes
C48 C310 1.517(6) yes
C52 C53 1.510(5) yes
C52 C54 1.513(5) yes
C52 H521 0.976 no
C53 H533 0.964 no
C53 H531 0.973 no
C53 H532 0.960 no
C54 H541 0.966 no
C54 H543 0.959 no
C54 H542 0.962 no
C55 C56 1.387(4) yes
C55 C63 1.392(4) yes
C56 F57 1.353(3) yes
C56 C58 1.384(4) yes
C58 F59 1.349(4) yes
C58 C60 1.364(5) yes
C60 F61 1.347(3) yes
C60 C62 1.374(5) yes
C62 C63 1.379(4) yes
C62 F65 1.346(4) yes
C63 F64 1.364(3) yes
O66 C67 1.418(4) yes
O66 C83 1.419(4) yes
C67 C68 1.469(6) yes
C67 H672 0.990 no
C67 H671 0.996 no
C68 O69 1.432(5) yes
C68 H681 0.979 no
C68 H682 0.974 no
O69 C70 1.418(5) yes
C70 C71 1.495(7) yes
C70 H702 0.973 no
C70 H701 0.975 no
C71 O72 1.402(5) yes
C71 H712 0.979 no
C71 H711 0.966 no
O72 C73 1.423(6) yes
C73 C74 1.484(7) yes
C73 H732 0.964 no
C73 H731 0.960 no
C74 O75 1.413(5) yes
C74 H742 0.974 no
C74 H741 0.976 no
O75 C76 1.431(5) yes
C76 C77 1.481(6) yes
C76 H762 0.975 no
C76 H761 0.980 no
C77 O78 1.410(5) yes
C77 H772 1.001 no
C77 H771 0.988 no
O78 C79 1.422(4) yes
C79 C80 1.488(5) yes
C79 H792 0.968 no
C79 H791 0.963 no
C80 O81 1.417(4) yes
C80 H802 0.986 no
C80 H801 0.983 no
O81 C82 1.415(4) yes
C82 C83 1.489(5) yes
C82 H821 0.970 no
C82 H822 0.978 no
C83 H831 0.974 no
C83 H832 0.964 no
C300 C301 1.517(5) yes
C300 C302 1.517(5) yes
C300 H3001 0.979 no
C301 H3013 0.957 no
C301 H3011 0.961 no
C301 H3012 0.971 no
C302 H3021 0.973 no
C302 H3023 0.979 no
C302 H3022 0.972 no
C310 C311 1.509(6) yes
C310 C312 1.524(7) yes
C310 H3101 0.985 no
C311 H3111 0.963 no
C311 H3113 0.967 no
C311 H3112 0.957 no
C312 H3122 0.963 no
C312 H3121 0.977 no
C312 H3123 0.960 no
